data_2213433
loop_
_publ_author_name
'Guan Jin-Tao'
'Yu, Guang-Ao'
'Yin, Jun'
'Meng, Xiang-Gao'
'Liu, Sheng-Hua'

_publ_section_title 1-[(<i>E</i>)-5-Ferrocenylvinyl-2-methylthien-3-yl]-2-(5-formyl-2-methylthien-3-yl)cyclopentene
_journal_coeditor_code LH2310
_journal_issue 5
_journal_name_full 'Acta Crystallographica Section E'
_journal_page_first m1515
_journal_page_last m1516
_journal_paper_doi 10.1107/S160053680701968X
_journal_volume 63
_journal_year 2007
_chemical_formula_iupac '[Fe (C5 H5) (C23 H21 O S2)]'
_chemical_formula_moiety 'C28 H26 Fe O S2'
_chemical_formula_sum 'C28 H26 Fe O S2'
_chemical_formula_weight 498.46
_chemical_name_systematic
;
1-[(E)-5-Ferrocenylvinyl-2-methylthien-3-yl]-2-(5-formyl-2-methylthien-
3-yl)cyclopentene
;
_space_group_IT_number 14
_symmetry_cell_setting monoclinic
_symmetry_space_group_name_Hall '-P 2ybc'
_symmetry_space_group_name_H-M 'P 1 21/c 1'
_atom_sites_solution_hydrogens geom
_atom_sites_solution_primary direct
_atom_sites_solution_secondary difmap
_audit_creation_method SHELXL-97
_cell_angle_alpha 90.00
_cell_angle_beta 90.996(2)
_cell_angle_gamma 90.00
_cell_formula_units_Z 4
_cell_length_a 25.665(3)
_cell_length_b 7.8952(8)
_cell_length_c 12.1933(13)
_cell_measurement_reflns_used 4648
_cell_measurement_temperature 292(2)
_cell_measurement_theta_max 26.24
_cell_measurement_theta_min 2.70
_cell_volume 2470.4(5)
_computing_cell_refinement 'SAINT-Plus (Bruker, 2001)'
_computing_data_collection 'SMART (Bruker, 2001)'
_computing_data_reduction SAINT-Plus
_computing_molecular_graphics 'PLATON (Spek, 2003)'
_computing_publication_material 'SHELXTL (Bruker, 2001)'
_computing_structure_refinement 'SHELXL97 (Sheldrick, 1997)'
_computing_structure_solution 'SHELXS97 (Sheldrick, 1997)'
_diffrn_ambient_temperature 292(2)
_diffrn_measured_fraction_theta_full 0.987
_diffrn_measured_fraction_theta_max 0.987
_diffrn_measurement_device_type 'Bruker SMART-CCD'
_diffrn_measurement_method '\f and \w'
_diffrn_radiation_monochromator graphite
_diffrn_radiation_source 'fine-focus sealed tube'
_diffrn_radiation_type MoK\a
_diffrn_radiation_wavelength 0.71073
_diffrn_reflns_av_R_equivalents 0.0233
_diffrn_reflns_av_sigmaI/netI 0.0297
_diffrn_reflns_limit_h_max 29
_diffrn_reflns_limit_h_min -29
_diffrn_reflns_limit_k_max 9
_diffrn_reflns_limit_k_min -9
_diffrn_reflns_limit_l_max 14
_diffrn_reflns_limit_l_min -9
_diffrn_reflns_number 11447
_diffrn_reflns_theta_full 25.00
_diffrn_reflns_theta_max 25.00
_diffrn_reflns_theta_min 2.38
_exptl_absorpt_coefficient_mu 0.797
_exptl_absorpt_correction_type none
_exptl_crystal_colour red
_exptl_crystal_density_diffrn 1.340
_exptl_crystal_density_method 'not measured'
_exptl_crystal_description block
_exptl_crystal_F_000 1040
_exptl_crystal_size_max 0.30
_exptl_crystal_size_mid 0.20
_exptl_crystal_size_min 0.20
_refine_diff_density_max 0.422
_refine_diff_density_min -0.262
_refine_ls_extinction_method none
_refine_ls_goodness_of_fit_ref 1.052
_refine_ls_hydrogen_treatment constr
_refine_ls_matrix_type full
_refine_ls_number_parameters 301
_refine_ls_number_reflns 4312
_refine_ls_number_restraints 30
_refine_ls_restrained_S_all 1.170
_refine_ls_R_factor_all 0.0469
_refine_ls_R_factor_gt 0.0398
_refine_ls_shift/su_max 0.001
_refine_ls_shift/su_mean 0.000
_refine_ls_structure_factor_coef Fsqd
_refine_ls_weighting_details 'calc w=1/[\s^2^(Fo^2^)+(0.0665P)^2^+0.7142P] where P=(Fo^2^+2Fc^2^)/3'
_refine_ls_weighting_scheme calc
_refine_ls_wR_factor_gt 0.1079
_refine_ls_wR_factor_ref 0.1170
_reflns_number_gt 3663
_reflns_number_total 4312
_reflns_threshold_expression I>2\s(I)
_cod_data_source_file lh2310.cif
_cod_data_source_block I
_cod_depositor_comments
;
The following automatic conversions were performed:
'_symmetry_cell_setting' value 'Monoclinic' changed to 'monoclinic'
according to '/home/saulius/struct/CIF-dictionaries/cif_core.dic'
dictionary named 'cif_core.dic' version 2.4.1 from 2010-06-29.

Automatic conversion script
Id: cif_fix_enum 1527 2010-12-29 10:47:43Z saulius 

The following automatic conversions were performed:

'_symmetry_cell_setting' value 'Monoclinic' changed to 'monoclinic'
according to /home/saulius/struct/CIF-dictionaries/cif_core.dic
dictionary named 'cif_core.dic' version 2.4.1 from 2010-06-29.

Automatic conversion script
Id: cif_fix_values 1715 2011-07-08 13:25:40Z adriana 
;
_cod_original_sg_symbol_H-M 'P 21/c'
_cod_database_code 2213433
_cod_database_fobs_code 2213433

loop_
_symmetry_equiv_pos_as_xyz
'x, y, z'
'-x, y+1/2, -z+1/2'
'-x, -y, -z'
'x, -y-1/2, z-1/2'

loop_
_atom_site_type_symbol
_atom_site_label
_atom_site_fract_x
_atom_site_fract_y
_atom_site_fract_z
_atom_site_U_iso_or_equiv
_atom_site_adp_type
_atom_site_calc_flag
_atom_site_refinement_flags
_atom_site_occupancy
_atom_site_disorder_assembly
_atom_site_disorder_group
Fe Fe1 0.087525(15) 0.41461(5) 0.84612(3) 0.05182(17) Uani d . 1 A .
O O1 0.52811(11) 0.6977(4) 0.3203(2) 0.1040(10) Uani d . 1 . .
S S1 0.45301(3) 0.74326(9) 0.51373(7) 0.0596(2) Uani d . 1 . .
S S2 0.22119(3) 0.73307(9) 0.49600(6) 0.0513(2) Uani d . 1 A .
C C1 0.50157(14) 0.8237(6) 0.3192(3) 0.0751(10) Uani d . 1 . .
H H1 0.5060 0.8992 0.2616 0.090 Uiso calc R 1 . .
C C2 0.46344(11) 0.8666(4) 0.4000(2) 0.0552(7) Uani d . 1 . .
C C3 0.43157(11) 1.0040(4) 0.3989(2) 0.0540(7) Uani d . 1 . .
H H3 0.4321 1.0856 0.3439 0.065 Uiso calc R 1 . .
C C4 0.39760(10) 1.0120(3) 0.4884(2) 0.0454(6) Uani d . 1 . .
C C5 0.40562(10) 0.8787(3) 0.5588(2) 0.0484(6) Uani d . 1 . .
C C6 0.38089(14) 0.8479(5) 0.6673(3) 0.0735(9) Uani d . 1 . .
H H6A 0.3783 0.9529 0.7065 0.110 Uiso calc R 1 . .
H H6B 0.4019 0.7698 0.7093 0.110 Uiso calc R 1 . .
H H6C 0.3467 0.8011 0.6558 0.110 Uiso calc R 1 . .
C C7 0.36059(11) 1.1514(3) 0.5043(2) 0.0511(7) Uani d . 1 A .
C C8 0.37807(13) 1.3335(4) 0.4880(4) 0.0777(10) Uani d . 1 . .
H H8A 0.3779 1.3636 0.4109 0.093 Uiso calc PR 0.60(3) A 1
H H8B 0.4127 1.3520 0.5189 0.093 Uiso calc PR 0.60(3) A 1
H H8C 0.3976 1.3440 0.4195 0.093 Uiso d PR 0.40(3) A 2
H H8D 0.3994 1.3720 0.5477 0.093 Uiso d PR 0.40(3) A 2
C C9 0.3368(4) 1.4351(11) 0.5507(17) 0.085(3) Uani d P 0.60(3) A 1
H H9A 0.3302 1.5434 0.5157 0.102 Uiso calc PR 0.60(3) A 1
H H9B 0.3480 1.4545 0.6261 0.102 Uiso calc PR 0.60(3) A 1
C C9' 0.3276(7) 1.4336(17) 0.482(3) 0.086(5) Uani d P 0.40(3) A 2
H H9'1 0.3163 1.4502 0.4065 0.104 Uiso calc PR 0.40(3) A 2
H H9'2 0.3318 1.5434 0.5169 0.104 Uiso calc PR 0.40(3) A 2
C C10 0.28783(14) 1.3212(4) 0.5454(4) 0.0828(11) Uani d . 1 . .
H H10A 0.2680 1.3300 0.6122 0.099 Uiso calc PR 0.60(3) A 1
H H10B 0.2655 1.3509 0.4834 0.099 Uiso calc PR 0.60(3) A 1
H H10C 0.2864 1.3546 0.6200 0.099 Uiso d PR 0.40(3) A 2
H H10D 0.2528 1.3277 0.5114 0.099 Uiso d PR 0.40(3) A 2
C C11 0.31036(11) 1.1446(3) 0.5323(2) 0.0529(7) Uani d . 1 A .
C C12 0.27594(10) 0.9964(3) 0.5411(2) 0.0444(6) Uani d . 1 . .
C C13 0.26921(10) 0.8764(3) 0.4622(2) 0.0470(6) Uani d . 1 A .
C C14 0.29478(13) 0.8625(5) 0.3527(2) 0.0694(9) Uani d . 1 . .
H H14A 0.3014 0.9738 0.3246 0.104 Uiso calc R 1 A .
H H14B 0.2722 0.8026 0.3026 0.104 Uiso calc R 1 . .
H H14C 0.3271 0.8021 0.3609 0.104 Uiso calc R 1 . .
C C15 0.24085(10) 0.9715(3) 0.6295(2) 0.0478(6) Uani d . 1 A .
H H15 0.2402 1.0425 0.6904 0.057 Uiso calc R 1 . .
C C16 0.20844(10) 0.8360(3) 0.6177(2) 0.0458(6) Uani d . 1 . .
C C17 0.16704(11) 0.7841(3) 0.6896(2) 0.0515(7) Uani d . 1 A .
H H17 0.1647 0.8409 0.7561 0.062 Uiso calc R 1 . .
C C18 0.13190(11) 0.6630(4) 0.6700(2) 0.0544(7) Uani d . 1 . .
H H18 0.1346 0.6023 0.6050 0.065 Uiso calc R 1 A .
C C19 0.08955(11) 0.6186(4) 0.7428(2) 0.0529(7) Uani d . 1 A .
C C20 0.08355(12) 0.6727(4) 0.8533(2) 0.0605(8) Uani d . 1 . .
H H20 0.1073 0.7473 0.8947 0.073 Uiso calc R 1 A .
C C21 0.03690(14) 0.6007(4) 0.8922(3) 0.0744(10) Uani d . 1 A .
H H21 0.0230 0.6158 0.9658 0.089 Uiso calc R 1 . .
C C22 0.01472(12) 0.4989(5) 0.8086(3) 0.0724(9) Uani d . 1 . .
H H22 -0.0175 0.4330 0.8138 0.087 Uiso calc R 1 A .
C C23 0.04651(12) 0.5096(4) 0.7165(3) 0.0638(8) Uani d . 1 A .
H H23 0.0403 0.4523 0.6461 0.077 Uiso calc R 1 . .
C C24 0.15164(18) 0.2745(6) 0.8213(5) 0.1027(14) Uani d U 1 . .
H H24 0.1782 0.2942 0.7659 0.123 Uiso calc R 1 A .
C C25 0.15161(17) 0.3383(5) 0.9290(4) 0.1009(13) Uani d U 1 A .
H H25 0.1782 0.4105 0.9638 0.121 Uiso calc R 1 . .
C C26 0.1064(2) 0.2719(6) 0.9781(4) 0.1002(13) Uani d U 1 . .
H H26 0.0954 0.2920 1.0535 0.120 Uiso calc R 1 A .
C C27 0.08196(17) 0.1721(5) 0.9034(4) 0.0914(12) Uani d U 1 A .
H H27 0.0493 0.1112 0.9153 0.110 Uiso calc R 1 . .
C C28 0.1081(2) 0.1730(5) 0.8102(4) 0.0949(12) Uani d U 1 A .
H H28 0.0977 0.1118 0.7434 0.114 Uiso calc R 1 . .

loop_
_atom_site_aniso_label
_atom_site_aniso_U_11
_atom_site_aniso_U_22
_atom_site_aniso_U_33
_atom_site_aniso_U_12
_atom_site_aniso_U_13
_atom_site_aniso_U_23
Fe1 0.0484(3) 0.0540(3) 0.0531(3) -0.00842(18) 0.00141(18) 0.00498(17)
O1 0.089(2) 0.127(2) 0.097(2) 0.0294(19) 0.0146(16) -0.0416(18)
S1 0.0505(5) 0.0514(4) 0.0771(5) 0.0018(3) 0.0040(4) 0.0022(3)
S2 0.0462(4) 0.0494(4) 0.0588(4) -0.0047(3) 0.0118(3) -0.0028(3)
C1 0.060(2) 0.103(3) 0.062(2) -0.006(2) 0.0091(16) -0.0236(19)
C2 0.0470(16) 0.0639(17) 0.0547(16) -0.0093(13) 0.0056(13) -0.0114(13)
C3 0.0499(17) 0.0588(17) 0.0536(16) -0.0125(13) 0.0082(13) 0.0051(13)
C4 0.0347(14) 0.0471(14) 0.0545(15) -0.0074(11) 0.0051(11) 0.0015(12)
C5 0.0373(14) 0.0516(15) 0.0565(16) -0.0056(11) 0.0054(12) 0.0062(12)
C6 0.068(2) 0.092(2) 0.0609(19) 0.0071(18) 0.0162(16) 0.0262(18)
C7 0.0441(16) 0.0451(14) 0.0643(17) -0.0045(12) 0.0035(12) 0.0069(13)
C8 0.058(2) 0.0493(17) 0.126(3) -0.0076(15) 0.0039(19) 0.0167(19)
C9 0.070(5) 0.044(3) 0.140(10) -0.004(3) 0.012(6) -0.009(5)
C9' 0.080(8) 0.043(5) 0.137(15) -0.009(5) 0.003(9) 0.002(8)
C10 0.060(2) 0.0481(17) 0.141(3) 0.0026(15) 0.012(2) -0.002(2)
C11 0.0490(17) 0.0431(14) 0.0668(18) -0.0005(12) 0.0041(13) 0.0019(13)
C12 0.0358(14) 0.0448(14) 0.0528(15) 0.0043(11) 0.0054(11) 0.0056(12)
C13 0.0420(15) 0.0495(14) 0.0497(15) -0.0011(11) 0.0090(11) 0.0025(12)
C14 0.062(2) 0.092(2) 0.0554(18) -0.0186(17) 0.0210(15) -0.0125(16)
C15 0.0412(15) 0.0528(15) 0.0496(15) 0.0033(12) 0.0066(12) -0.0024(12)
C16 0.0383(14) 0.0502(14) 0.0492(14) 0.0057(11) 0.0065(11) 0.0082(12)
C17 0.0477(16) 0.0557(16) 0.0516(16) 0.0046(13) 0.0119(12) 0.0084(12)
C18 0.0511(17) 0.0608(17) 0.0516(16) -0.0009(14) 0.0113(13) 0.0075(13)
C19 0.0454(16) 0.0554(16) 0.0582(17) 0.0010(12) 0.0096(13) 0.0127(13)
C20 0.062(2) 0.0523(17) 0.0674(19) -0.0011(14) 0.0201(15) 0.0003(14)
C21 0.072(2) 0.072(2) 0.081(2) 0.0004(17) 0.0396(19) 0.0057(17)
C22 0.0429(18) 0.086(2) 0.088(2) -0.0057(16) 0.0119(16) 0.021(2)
C23 0.0552(19) 0.072(2) 0.0639(19) -0.0031(15) -0.0031(15) 0.0114(15)
C24 0.083(3) 0.098(3) 0.127(3) 0.034(2) 0.028(2) 0.032(2)
C25 0.087(2) 0.070(2) 0.143(3) -0.0041(19) -0.063(2) 0.002(2)
C26 0.126(3) 0.102(3) 0.073(2) 0.008(2) -0.009(2) 0.023(2)
C27 0.093(3) 0.074(2) 0.106(3) -0.0197(19) -0.018(2) 0.026(2)
C28 0.115(3) 0.067(2) 0.102(3) 0.010(2) -0.022(2) -0.010(2)

loop_
_atom_type_symbol
_atom_type_description
_atom_type_scat_dispersion_real
_atom_type_scat_dispersion_imag
_atom_type_scat_source
C C 0.0033 0.0016 'International Tables Vol C Tables 4.2.6.8 and 6.1.1.4'
H H 0.0000 0.0000 'International Tables Vol C Tables 4.2.6.8 and 6.1.1.4'
O O 0.0106 0.0060 'International Tables Vol C Tables 4.2.6.8 and 6.1.1.4'
S S 0.1246 0.1234 'International Tables Vol C Tables 4.2.6.8 and 6.1.1.4'
Fe Fe 0.3463 0.8444 'International Tables Vol C Tables 4.2.6.8 and 6.1.1.4'

loop_
_geom_angle_atom_site_label_1
_geom_angle_atom_site_label_2
_geom_angle_atom_site_label_3
_geom_angle
_geom_angle_publ_flag
C25 Fe1 C24 40.99(19) ?
C25 Fe1 C26 41.17(19) ?
C24 Fe1 C26 68.1(2) ?
C25 Fe1 C23 155.91(19) ?
C24 Fe1 C23 120.08(19) ?
C26 Fe1 C23 160.57(18) ?
C25 Fe1 C22 162.8(2) ?
C24 Fe1 C22 154.1(2) ?
C26 Fe1 C22 124.82(18) ?
C23 Fe1 C22 40.47(13) ?
C25 Fe1 C28 67.22(17) ?
C24 Fe1 C28 39.96(19) ?
C26 Fe1 C28 65.61(19) ?
C23 Fe1 C28 108.22(16) ?
C22 Fe1 C28 120.10(18) ?
C25 Fe1 C20 108.59(15) ?
C24 Fe1 C20 126.68(18) ?
C26 Fe1 C20 122.32(17) ?
C23 Fe1 C20 68.84(14) ?
C22 Fe1 C20 68.65(14) ?
C28 Fe1 C20 163.90(17) ?
C25 Fe1 C27 66.95(17) ?
C24 Fe1 C27 66.30(19) ?
C26 Fe1 C27 38.85(17) ?
C23 Fe1 C27 125.05(15) ?
C22 Fe1 C27 108.34(16) ?
C28 Fe1 C27 38.09(18) ?
C20 Fe1 C27 156.37(17) ?
C25 Fe1 C19 121.12(17) ?
C24 Fe1 C19 108.10(15) ?
C26 Fe1 C19 157.35(18) ?
C23 Fe1 C19 41.16(12) ?
C22 Fe1 C19 68.67(12) ?
C28 Fe1 C19 126.69(17) ?
C20 Fe1 C19 40.81(11) ?
C27 Fe1 C19 161.87(16) ?
C25 Fe1 C21 126.6(2) ?
C24 Fe1 C21 164.1(2) ?
C26 Fe1 C21 109.11(17) ?
C23 Fe1 C21 67.97(15) ?
C22 Fe1 C21 40.49(16) ?
C28 Fe1 C21 154.54(19) ?
C20 Fe1 C21 40.47(12) ?
C27 Fe1 C21 122.04(17) ?
C19 Fe1 C21 68.09(12) ?
C5 S1 C2 91.52(14) ?
C13 S2 C16 92.50(13) ?
O1 C1 C2 125.2(4) yes
O1 C1 H1 117.4 ?
C2 C1 H1 117.4 ?
C3 C2 C1 126.6(3) ?
C3 C2 S1 111.0(2) ?
C1 C2 S1 122.4(3) yes
C2 C3 C4 114.1(3) ?
C2 C3 H3 123.0 ?
C4 C3 H3 123.0 ?
C5 C4 C3 111.2(2) ?
C5 C4 C7 125.7(2) ?
C3 C4 C7 123.1(2) ?
C4 C5 C6 128.1(3) ?
C4 C5 S1 112.17(19) ?
C6 C5 S1 119.7(2) yes
C5 C6 H6A 109.5 ?
C5 C6 H6B 109.5 ?
H6A C6 H6B 109.5 ?
C5 C6 H6C 109.5 ?
H6A C6 H6C 109.5 ?
H6B C6 H6C 109.5 ?
C11 C7 C4 129.1(2) yes
C11 C7 C8 111.0(3) ?
C4 C7 C8 119.9(2) ?
C9' C8 C7 104.2(6) ?
C7 C8 C9 102.7(4) ?
C7 C8 H8A 111.2 ?
C9 C8 H8A 111.2 ?
C9' C8 H8B 135.7 ?
C7 C8 H8B 111.2 ?
C9 C8 H8B 111.2 ?
H8A C8 H8B 109.1 ?
C9' C8 H8C 111.2 ?
C7 C8 H8C 110.2 ?
C9 C8 H8C 137.8 ?
H8B C8 H8C 80.8 ?
C9' C8 H8D 110.4 ?
C7 C8 H8D 111.7 ?
C9 C8 H8D 81.2 ?
H8A C8 H8D 130.9 ?
H8C C8 H8D 109.0 ?
C8 C9 C10 104.0(6) ?
C8 C9 H9A 111.0 ?
C10 C9 H9A 111.0 ?
C8 C9 H9B 111.0 ?
C10 C9 H9B 111.0 ?
H9A C9 H9B 109.0 ?
C8 C9' C10 104.1(10) ?
C8 C9' H9'1 110.9 ?
C10 C9' H9'1 110.9 ?
C8 C9' H9'2 110.9 ?
C10 C9' H9'2 110.9 ?
H9'1 C9' H9'2 108.9 ?
C11 C10 C9 103.1(4) ?
C11 C10 C9' 102.4(6) ?
C11 C10 H10A 111.1 ?
C9 C10 H10A 111.1 ?
C9' C10 H10A 136.8 ?
C11 C10 H10B 111.1 ?
C9 C10 H10B 111.1 ?
C9' C10 H10B 81.9 ?
H10A C10 H10B 109.1 ?
C11 C10 H10C 112.2 ?
C9 C10 H10C 81.1 ?
C9' C10 H10C 110.6 ?
H10B C10 H10C 130.4 ?
C11 C10 H10D 110.5 ?
C9 C10 H10D 136.3 ?
C9' C10 H10D 111.2 ?
H10A C10 H10D 82.1 ?
H10C C10 H10D 109.8 ?
C7 C11 C12 129.2(3) yes
C7 C11 C10 111.1(3) ?
C12 C11 C10 119.5(3) ?
C13 C12 C15 111.3(2) ?
C13 C12 C11 124.8(2) ?
C15 C12 C11 123.5(2) ?
C12 C13 C14 128.9(3) ?
C12 C13 S2 111.70(19) ?
C14 C13 S2 119.3(2) yes
C13 C14 H14A 109.5 ?
C13 C14 H14B 109.5 ?
H14A C14 H14B 109.5 ?
C13 C14 H14C 109.5 ?
H14A C14 H14C 109.5 ?
H14B C14 H14C 109.5 ?
C16 C15 C12 114.9(2) ?
C16 C15 H15 122.6 ?
C12 C15 H15 122.6 ?
C15 C16 C17 127.8(3) ?
C15 C16 S2 109.62(19) ?
C17 C16 S2 122.6(2) yes
C18 C17 C16 126.6(3) yes
C18 C17 H17 116.7 ?
C16 C17 H17 116.7 ?
C17 C18 C19 124.9(3) yes
C17 C18 H18 117.5 ?
C19 C18 H18 117.5 ?
C20 C19 C23 107.2(3) yes
C20 C19 C18 126.7(3) yes
C23 C19 C18 126.1(3) yes
C20 C19 Fe1 69.44(16) ?
C23 C19 Fe1 68.73(16) ?
C18 C19 Fe1 126.3(2) ?
C21 C20 C19 107.6(3) yes
C21 C20 Fe1 69.92(19) ?
C19 C20 Fe1 69.75(17) ?
C21 C20 H20 126.2 ?
C19 C20 H20 126.2 ?
Fe1 C20 H20 126.2 ?
C22 C21 C20 108.7(3) ?
C22 C21 Fe1 69.1(2) ?
C20 C21 Fe1 69.61(18) ?
C22 C21 H21 125.6 ?
C20 C21 H21 125.6 ?
Fe1 C21 H21 125.6 ?
C23 C22 C21 108.1(3) ?
C23 C22 Fe1 69.76(18) ?
C21 C22 Fe1 70.5(2) ?
C23 C22 H22 125.9 ?
C21 C22 H22 125.9 ?
Fe1 C22 H22 125.9 ?
C22 C23 C19 108.3(3) ?
C22 C23 Fe1 69.77(19) ?
C19 C23 Fe1 70.11(17) ?
C22 C23 H23 125.8 ?
C19 C23 H23 125.8 ?
Fe1 C23 H23 125.8 ?
C28 C24 C25 106.6(4) ?
C28 C24 Fe1 70.8(2) ?
C25 C24 Fe1 69.4(2) ?
C28 C24 H24 126.7 ?
C25 C24 H24 126.7 ?
Fe1 C24 H24 126.7 ?
C24 C25 C26 106.0(4) ?
C24 C25 Fe1 69.6(2) ?
C26 C25 Fe1 69.8(2) ?
C24 C25 H25 127.0 ?
C26 C25 H25 127.0 ?
Fe1 C25 H25 127.0 ?
C27 C26 C25 107.8(4) ?
C27 C26 Fe1 71.7(2) ?
C25 C26 Fe1 69.1(2) ?
C27 C26 H26 126.1 ?
C25 C26 H26 126.1 ?
Fe1 C26 H26 126.1 ?
C28 C27 C26 109.8(4) ?
C28 C27 Fe1 70.4(2) ?
C26 C27 Fe1 69.5(2) ?
C28 C27 H27 125.1 ?
C26 C27 H27 125.1 ?
Fe1 C27 H27 125.1 ?
C27 C28 C24 109.8(4) ?
C27 C28 Fe1 71.6(3) ?
C24 C28 Fe1 69.3(2) ?
C27 C28 H28 125.1 ?
C24 C28 H28 125.1 ?
Fe1 C28 H28 125.1 ?

loop_
_geom_bond_atom_site_label_1
_geom_bond_atom_site_label_2
_geom_bond_distance
_geom_bond_publ_flag
Fe1 C25 2.008(4) ?
Fe1 C24 2.010(4) ?
Fe1 C26 2.017(4) ?
Fe1 C23 2.028(3) ?
Fe1 C22 2.028(3) ?
Fe1 C28 2.029(4) ?
Fe1 C20 2.042(3) ?
Fe1 C27 2.044(4) ?
Fe1 C19 2.046(3) yes
Fe1 C21 2.046(3) ?
O1 C1 1.206(5) yes
S1 C5 1.717(3) ?
S1 C2 1.719(3) yes
S2 C13 1.728(3) ?
S2 C16 1.729(3) yes
C1 C2 1.442(4) yes
C1 H1 0.9300 ?
C2 C3 1.359(4) ?
C3 C4 1.410(4) ?
C3 H3 0.9300 ?
C4 C5 1.371(4) ?
C4 C7 1.469(4) yes
C5 C6 1.498(4) ?
C6 H6A 0.9600 ?
C6 H6B 0.9600 ?
C6 H6C 0.9600 ?
C7 C11 1.341(4) yes
C7 C8 1.520(4) ?
C8 C9' 1.517(16) ?
C8 C9 1.542(11) ?
C8 H8A 0.9700 ?
C8 H8B 0.9700 ?
C8 H8C 0.9853 ?
C8 H8D 0.9527 ?
C9 C10 1.546(10) ?
C9 H9A 0.9700 ?
C9 H9B 0.9700 ?
C9' C10 1.567(16) ?
C9' H9'1 0.9700 ?
C9' H9'2 0.9700 ?
C10 C11 1.519(4) ?
C10 H10A 0.9700 ?
C10 H10B 0.9700 ?
C10 H10C 0.9477 ?
C10 H10D 0.9840 ?
C11 C12 1.471(4) yes
C12 C13 1.360(4) ?
C12 C15 1.430(4) ?
C13 C14 1.502(4) ?
C14 H14A 0.9600 ?
C14 H14B 0.9600 ?
C14 H14C 0.9600 ?
C15 C16 1.361(4) ?
C15 H15 0.9300 ?
C16 C17 1.448(3) yes
C17 C18 1.333(4) yes
C17 H17 0.9300 ?
C18 C19 1.458(4) yes
C18 H18 0.9300 ?
C19 C20 1.425(4) ?
C19 C23 1.432(4) ?
C20 C21 1.414(4) ?
C20 H20 0.9800 ?
C21 C22 1.410(5) ?
C21 H21 0.9800 ?
C22 C23 1.403(4) ?
C22 H22 0.9800 ?
C23 H23 0.9800 ?
C24 C28 1.380(6) ?
C24 C25 1.407(6) ?
C24 H24 0.9800 ?
C25 C26 1.415(6) ?
C25 H25 0.9800 ?
C26 C27 1.351(6) ?
C26 H26 0.9800 ?
C27 C28 1.329(6) ?
C27 H27 0.9800 ?
C28 H28 0.9800 ?

loop_
_geom_hbond_atom_site_label_D
_geom_hbond_atom_site_label_H
_geom_hbond_atom_site_label_A
_geom_hbond_site_symmetry_A
_geom_hbond_distance_DH
_geom_hbond_distance_HA
_geom_hbond_distance_DA
_geom_hbond_angle_DHA
C3 H3 O1 2_655 0.93 2.43 3.263(4) 149.1
C8 H8D O1 3_676 0.95 2.50 3.336(5) 146.4

loop_
_geom_torsion_atom_site_label_1
_geom_torsion_atom_site_label_2
_geom_torsion_atom_site_label_3
_geom_torsion_atom_site_label_4
_geom_torsion
O1 C1 C2 C3 -177.3(3)
O1 C1 C2 S1 2.7(5)
C5 S1 C2 C3 0.0(2)
C5 S1 C2 C1 180.0(3)
C1 C2 C3 C4 179.2(3)
S1 C2 C3 C4 -0.8(3)
C2 C3 C4 C5 1.5(3)
C2 C3 C4 C7 178.8(3)
C3 C4 C5 C6 174.7(3)
C7 C4 C5 C6 -2.6(5)
C3 C4 C5 S1 -1.5(3)
C7 C4 C5 S1 -178.7(2)
C2 S1 C5 C4 0.9(2)
C2 S1 C5 C6 -175.6(3)
C5 C4 C7 C11 -47.9(5)
C3 C4 C7 C11 135.2(3)
C5 C4 C7 C8 132.4(3)
C3 C4 C7 C8 -44.5(4)
C11 C7 C8 C9' -13.9(13)
C4 C7 C8 C9' 165.8(13)
C11 C7 C8 C9 19.9(9)
C4 C7 C8 C9 -160.4(9)
C9' C8 C9 C10 69.1(14)
C7 C8 C9 C10 -27.5(13)
C7 C8 C9' C10 24.4(18)
C9 C8 C9' C10 -67.2(16)
C8 C9 C10 C11 25.8(13)
C8 C9 C10 C9' -66.8(14)
C8 C9' C10 C11 -25.9(18)
C8 C9' C10 C9 69.1(16)
C4 C7 C11 C12 -8.9(5)
C8 C7 C11 C12 170.8(3)
C4 C7 C11 C10 176.9(3)
C8 C7 C11 C10 -3.4(4)
C9 C10 C11 C7 -14.5(9)
C9' C10 C11 C7 18.6(12)
C9 C10 C11 C12 170.6(9)
C9' C10 C11 C12 -156.3(12)
C7 C11 C12 C13 -50.8(5)
C10 C11 C12 C13 123.0(3)
C7 C11 C12 C15 136.6(3)
C10 C11 C12 C15 -49.6(4)
C15 C12 C13 C14 175.0(3)
C11 C12 C13 C14 1.6(5)
C15 C12 C13 S2 -0.8(3)
C11 C12 C13 S2 -174.1(2)
C16 S2 C13 C12 1.0(2)
C16 S2 C13 C14 -175.3(3)
C13 C12 C15 C16 0.1(3)
C11 C12 C15 C16 173.5(3)
C12 C15 C16 C17 -176.2(2)
C12 C15 C16 S2 0.7(3)
C13 S2 C16 C15 -0.9(2)
C13 S2 C16 C17 176.2(2)
C15 C16 C17 C18 171.5(3)
S2 C16 C17 C18 -5.0(4)
C16 C17 C18 C19 -177.6(3)
C17 C18 C19 C20 -12.0(5)
C17 C18 C19 C23 169.1(3)
C17 C18 C19 Fe1 -102.2(3)
C25 Fe1 C19 C20 -82.6(2)
C24 Fe1 C19 C20 -125.7(2)
C26 Fe1 C19 C20 -49.4(5)
C23 Fe1 C19 C20 119.1(3)
C22 Fe1 C19 C20 81.6(2)
C28 Fe1 C19 C20 -166.0(2)
C27 Fe1 C19 C20 165.5(5)
C21 Fe1 C19 C20 37.9(2)
C25 Fe1 C19 C23 158.4(2)
C24 Fe1 C19 C23 115.3(3)
C26 Fe1 C19 C23 -168.4(4)
C22 Fe1 C19 C23 -37.4(2)
C28 Fe1 C19 C23 74.9(3)
C20 Fe1 C19 C23 -119.1(3)
C27 Fe1 C19 C23 46.4(5)
C21 Fe1 C19 C23 -81.1(2)
C25 Fe1 C19 C18 38.5(3)
C24 Fe1 C19 C18 -4.6(3)
C26 Fe1 C19 C18 71.7(5)
C23 Fe1 C19 C18 -119.9(3)
C22 Fe1 C19 C18 -157.3(3)
C28 Fe1 C19 C18 -44.9(3)
C20 Fe1 C19 C18 121.1(3)
C27 Fe1 C19 C18 -73.4(6)
C21 Fe1 C19 C18 159.0(3)
C23 C19 C20 C21 -1.4(3)
C18 C19 C20 C21 179.5(3)
Fe1 C19 C20 C21 -59.9(2)
C23 C19 C20 Fe1 58.5(2)
C18 C19 C20 Fe1 -120.6(3)
C25 Fe1 C20 C21 -125.1(3)
C24 Fe1 C20 C21 -167.1(3)
C26 Fe1 C20 C21 -81.7(3)
C23 Fe1 C20 C21 80.4(2)
C22 Fe1 C20 C21 36.9(2)
C28 Fe1 C20 C21 162.9(5)
C27 Fe1 C20 C21 -50.2(5)
C19 Fe1 C20 C21 118.5(3)
C25 Fe1 C20 C19 116.4(2)
C24 Fe1 C20 C19 74.4(3)
C26 Fe1 C20 C19 159.8(2)
C23 Fe1 C20 C19 -38.09(18)
C22 Fe1 C20 C19 -81.7(2)
C28 Fe1 C20 C19 44.3(6)
C27 Fe1 C20 C19 -168.8(3)
C21 Fe1 C20 C19 -118.5(3)
C19 C20 C21 C22 1.7(4)
Fe1 C20 C21 C22 -58.1(2)
C19 C20 C21 Fe1 59.8(2)
C25 Fe1 C21 C22 -164.4(2)
C24 Fe1 C21 C22 161.4(6)
C26 Fe1 C21 C22 -121.7(2)
C23 Fe1 C21 C22 37.82(19)
C28 Fe1 C21 C22 -48.4(5)
C20 Fe1 C21 C22 120.6(3)
C27 Fe1 C21 C22 -80.7(2)
C19 Fe1 C21 C22 82.4(2)
C25 Fe1 C21 C20 75.1(3)
C24 Fe1 C21 C20 40.8(7)
C26 Fe1 C21 C20 117.8(2)
C23 Fe1 C21 C20 -82.8(2)
C22 Fe1 C21 C20 -120.6(3)
C28 Fe1 C21 C20 -169.0(3)
C27 Fe1 C21 C20 158.7(2)
C19 Fe1 C21 C20 -38.23(19)
C20 C21 C22 C23 -1.4(4)
Fe1 C21 C22 C23 -59.8(2)
C20 C21 C22 Fe1 58.4(2)
C25 Fe1 C22 C23 166.0(5)
C24 Fe1 C22 C23 -49.6(4)
C26 Fe1 C22 C23 -162.7(2)
C28 Fe1 C22 C23 -83.0(3)
C20 Fe1 C22 C23 82.0(2)
C27 Fe1 C22 C23 -122.9(2)
C19 Fe1 C22 C23 38.0(2)
C21 Fe1 C22 C23 118.9(3)
C25 Fe1 C22 C21 47.1(6)
C24 Fe1 C22 C21 -168.5(3)
C26 Fe1 C22 C21 78.4(3)
C23 Fe1 C22 C21 -118.9(3)
C28 Fe1 C22 C21 158.2(2)
C20 Fe1 C22 C21 -36.86(18)
C27 Fe1 C22 C21 118.2(2)
C19 Fe1 C22 C21 -80.8(2)
C21 C22 C23 C19 0.5(4)
Fe1 C22 C23 C19 -59.8(2)
C21 C22 C23 Fe1 60.3(3)
C20 C19 C23 C22 0.6(4)
C18 C19 C23 C22 179.6(3)
Fe1 C19 C23 C22 59.5(2)
C20 C19 C23 Fe1 -59.0(2)
C18 C19 C23 Fe1 120.1(3)
C25 Fe1 C23 C22 -169.9(4)
C24 Fe1 C23 C22 157.4(3)
C26 Fe1 C23 C22 47.3(6)
C28 Fe1 C23 C22 115.3(3)
C20 Fe1 C23 C22 -81.5(2)
C27 Fe1 C23 C22 76.7(3)
C19 Fe1 C23 C22 -119.3(3)
C21 Fe1 C23 C22 -37.8(2)
C25 Fe1 C23 C19 -50.6(4)
C24 Fe1 C23 C19 -83.3(3)
C26 Fe1 C23 C19 166.5(5)
C22 Fe1 C23 C19 119.3(3)
C28 Fe1 C23 C19 -125.4(2)
C20 Fe1 C23 C19 37.78(17)
C27 Fe1 C23 C19 -164.0(2)
C21 Fe1 C23 C19 81.4(2)
C25 Fe1 C24 C28 117.0(4)
C26 Fe1 C24 C28 77.7(3)
C23 Fe1 C24 C28 -82.6(3)
C22 Fe1 C24 C28 -47.8(5)
C20 Fe1 C24 C28 -167.5(2)
C27 Fe1 C24 C28 35.5(3)
C19 Fe1 C24 C28 -126.1(3)
C21 Fe1 C24 C28 160.5(5)
C26 Fe1 C24 C25 -39.3(3)
C23 Fe1 C24 C25 160.4(2)
C22 Fe1 C24 C25 -164.8(3)
C28 Fe1 C24 C25 -117.0(4)
C20 Fe1 C24 C25 75.5(3)
C27 Fe1 C24 C25 -81.6(3)
C19 Fe1 C24 C25 116.9(3)
C21 Fe1 C24 C25 43.5(7)
C28 C24 C25 C26 -0.8(5)
Fe1 C24 C25 C26 60.6(3)
C28 C24 C25 Fe1 -61.4(3)
C26 Fe1 C25 C24 116.8(4)
C23 Fe1 C25 C24 -45.4(5)
C22 Fe1 C25 C24 157.2(5)
C28 Fe1 C25 C24 38.4(3)
C20 Fe1 C25 C24 -125.0(3)
C27 Fe1 C25 C24 79.9(3)
C19 Fe1 C25 C24 -81.9(3)
C21 Fe1 C25 C24 -166.4(2)
C24 Fe1 C25 C26 -116.8(4)
C23 Fe1 C25 C26 -162.2(4)
C22 Fe1 C25 C26 40.4(6)
C28 Fe1 C25 C26 -78.5(3)
C20 Fe1 C25 C26 118.2(3)
C27 Fe1 C25 C26 -37.0(3)
C19 Fe1 C25 C26 161.3(2)
C21 Fe1 C25 C26 76.8(3)
C24 C25 C26 C27 1.0(5)
Fe1 C25 C26 C27 61.5(3)
C24 C25 C26 Fe1 -60.5(3)
C25 Fe1 C26 C27 -118.1(4)
C24 Fe1 C26 C27 -79.0(3)
C23 Fe1 C26 C27 39.9(7)
C22 Fe1 C26 C27 75.4(4)
C28 Fe1 C26 C27 -35.4(3)
C20 Fe1 C26 C27 160.5(3)
C19 Fe1 C26 C27 -163.5(3)
C21 Fe1 C26 C27 117.7(3)
C24 Fe1 C26 C25 39.1(3)
C23 Fe1 C26 C25 158.0(4)
C22 Fe1 C26 C25 -166.5(3)
C28 Fe1 C26 C25 82.7(3)
C20 Fe1 C26 C25 -81.4(3)
C27 Fe1 C26 C25 118.1(4)
C19 Fe1 C26 C25 -45.4(5)
C21 Fe1 C26 C25 -124.2(3)
C25 C26 C27 C28 -0.9(5)
Fe1 C26 C27 C28 59.0(3)
C25 C26 C27 Fe1 -59.9(3)
C25 Fe1 C27 C28 -82.0(3)
C24 Fe1 C27 C28 -37.2(3)
C26 Fe1 C27 C28 -121.1(4)
C23 Fe1 C27 C28 74.0(3)
C22 Fe1 C27 C28 115.7(3)
C20 Fe1 C27 C28 -165.8(3)
C19 Fe1 C27 C28 38.4(6)
C21 Fe1 C27 C28 158.2(3)
C25 Fe1 C27 C26 39.1(3)
C24 Fe1 C27 C26 84.0(3)
C23 Fe1 C27 C26 -164.9(3)
C22 Fe1 C27 C26 -123.2(3)
C28 Fe1 C27 C26 121.1(4)
C20 Fe1 C27 C26 -44.7(5)
C19 Fe1 C27 C26 159.5(4)
C21 Fe1 C27 C26 -80.7(3)
C26 C27 C28 C24 0.5(5)
Fe1 C27 C28 C24 58.9(3)
C26 C27 C28 Fe1 -58.4(3)
C25 C24 C28 C27 0.2(5)
Fe1 C24 C28 C27 -60.3(3)
C25 C24 C28 Fe1 60.5(3)
C25 Fe1 C28 C27 81.2(3)
C24 Fe1 C28 C27 120.6(4)
C26 Fe1 C28 C27 36.1(3)
C23 Fe1 C28 C27 -124.1(3)
C22 Fe1 C28 C27 -81.4(3)
C20 Fe1 C28 C27 159.2(5)
C19 Fe1 C28 C27 -166.1(2)
C21 Fe1 C28 C27 -47.2(5)
C25 Fe1 C28 C24 -39.3(3)
C26 Fe1 C28 C24 -84.4(3)
C23 Fe1 C28 C24 115.4(3)
C22 Fe1 C28 C24 158.1(3)
C20 Fe1 C28 C24 38.7(7)
C27 Fe1 C28 C24 -120.6(4)
C19 Fe1 C28 C24 73.4(3)
C21 Fe1 C28 C24 -167.8(4)
